data_7060670
loop_
_publ_author_name
'Chisholm, Desmond T.'
'Hayes, Paul G.'

_publ_section_title
;
 Synthesis and characterization of group 13 dichloride (M = Ga, In),
 dimethyl (M = Al) and cationic methyl aluminum complexes supported by
 monoanionic NNN-pincer ligands
;
_journal_issue 33
_journal_name_full 'New Journal of Chemistry'
_journal_page_first 15043
_journal_page_last 15052
_journal_paper_doi 10.1039/D1NJ01064F
_journal_volume 45
_journal_year 2021
_chemical_formula_moiety 'C40 H65 N3 P2'
_chemical_formula_sum 'C40 H65 N3 P2'
_chemical_formula_weight 649.89
_space_group_crystal_system orthorhombic
_space_group_IT_number 33
_space_group_name_Hall 'P 2c -2n'
_space_group_name_H-M_alt 'P n a 21'
_atom_sites_solution_hydrogens mixed
_atom_sites_solution_primary dual
_audit_creation_date 2021-03-04
_audit_creation_method
;
Olex2 1.3
(compiled 2020.11.12 svn.r5f609507 for OlexSys, GUI svn.r6272)
;
_audit_update_record
;
2021-03-08 deposited with the CCDC.	2021-04-30 downloaded from the CCDC.
;
_cell_angle_alpha 90
_cell_angle_beta 90
_cell_angle_gamma 90
_cell_formula_units_Z 4
_cell_length_a 18.1046(3)
_cell_length_b 8.30160(10)
_cell_length_c 26.1934(4)
_cell_measurement_reflns_used 11513
_cell_measurement_temperature 100.0(2)
_cell_measurement_theta_max 78.3830
_cell_measurement_theta_min 4.8190
_cell_volume 3936.79(10)
_computing_cell_refinement 'CrysAlisPro 1.171.41.72a (Rigaku OD, 2020)'
_computing_data_collection 'CrysAlisPro 1.171.41.72a (Rigaku OD, 2020)'
_computing_data_reduction 'CrysAlisPro 1.171.41.72a (Rigaku OD, 2020)'
_computing_molecular_graphics 'Olex2 1.3 (Dolomanov et al., 2009)'
_computing_publication_material 'Olex2 1.3 (Dolomanov et al., 2009)'
_computing_structure_refinement 'SHELXL 2018/3 (Sheldrick, 2015)'
_computing_structure_solution 'SHELXT 2018/2 (Sheldrick, 2018)'
_diffrn_ambient_environment N~2~
_diffrn_ambient_temperature 100.0(2)
_diffrn_detector 'Hybrid Pixel Array Detector'
_diffrn_detector_area_resol_mean 5.8140
_diffrn_detector_type 'Pilatus 200K'
_diffrn_measured_fraction_theta_full 1.000
_diffrn_measured_fraction_theta_max 0.990
_diffrn_measurement_details
;
List of Runs (angles in degrees, time in seconds):

  # Type    Start    End  Width  t~exp~   \w     \q     \k     \f   Frames
#--------------------------------------------------------------------------
  1  \w    -42.00  28.00   0.50   19.73    --  -38.50  38.00 -60.00  140
  2  \w    -50.00  25.00   0.50   19.73    --  -38.50  57.00 -30.00  150
  3  \w    -44.00  31.00   0.50   19.73    --  -38.50  19.00-120.00  150
  4  \w     43.00 119.00   0.50   19.73    --   49.06  19.00  60.00  152
  5  \w     45.00 115.00   0.50   78.91    --  111.00 -38.00  30.00  140
  6  \w     41.00 115.00   0.50   78.91    --  111.00 -25.00   0.00  148
  7  \w    107.00 177.00   0.50   78.91    --  111.00  38.00  30.00  140
  8  \w    100.00 178.00   0.50   78.91    --  111.00 111.00 -30.00  156
  9  \w     48.00 117.00   0.50   78.91    --  111.00 -63.00 -30.00  138
 10  \w     62.00 107.00   0.50   78.91    --  111.00 -25.00-150.00   90
 11  \w     47.00 112.00   0.50   78.91    --  111.00 -76.00 114.00  130
 12  \w    108.00 152.00   0.50   78.91    --  111.00  50.00-180.00   88
 13  \w     66.00 134.00   0.50   78.91    --  111.00 -77.00-120.00  136
 14  \w     61.00 117.00   0.50   78.91    --  111.00 -50.00  90.00  112
 15  \w     60.00 103.00   0.50   78.91    --  111.00 178.00  60.00   86
;
_diffrn_measurement_device 'four-circle diffractometer'
_diffrn_measurement_device_type 'SuperNova, Dual, Cu at home/near, Pilatus 200K'
_diffrn_measurement_method '\w scans'
_diffrn_orient_matrix_type 'CrysAlisPro convention (1999,Acta A55,543-557)'
_diffrn_orient_matrix_UB_11 -0.0466759000
_diffrn_orient_matrix_UB_12 0.1542915000
_diffrn_orient_matrix_UB_13 -0.0052570000
_diffrn_orient_matrix_UB_21 -0.0164254000
_diffrn_orient_matrix_UB_22 -0.0040507000
_diffrn_orient_matrix_UB_23 0.0577201000
_diffrn_orient_matrix_UB_31 0.0693051000
_diffrn_orient_matrix_UB_32 0.1029853000
_diffrn_orient_matrix_UB_33 0.0101220000
_diffrn_radiation_monochromator mirror
_diffrn_radiation_probe x-ray
_diffrn_radiation_type 'Cu K\a'
_diffrn_radiation_wavelength 1.54184
_diffrn_reflns_av_R_equivalents 0.0350
_diffrn_reflns_av_unetI/netI 0.0316
_diffrn_reflns_Laue_measured_fraction_full 1.000
_diffrn_reflns_Laue_measured_fraction_max 0.990
_diffrn_reflns_limit_h_max 22
_diffrn_reflns_limit_h_min -19
_diffrn_reflns_limit_k_max 10
_diffrn_reflns_limit_k_min -10
_diffrn_reflns_limit_l_max 33
_diffrn_reflns_limit_l_min -31
_diffrn_reflns_number 22962
_diffrn_reflns_point_group_measured_fraction_full 0.934
_diffrn_reflns_point_group_measured_fraction_max 0.902
_diffrn_reflns_theta_full 67.684
_diffrn_reflns_theta_max 79.739
_diffrn_reflns_theta_min 3.375
_diffrn_source 'micro-focus sealed X-ray tube'
_diffrn_source_type 'SuperNova (Cu) X-ray Source'
_exptl_absorpt_coefficient_mu 1.211
_exptl_absorpt_correction_T_max 1.00000
_exptl_absorpt_correction_T_min 0.94616
_exptl_absorpt_correction_type multi-scan
_exptl_absorpt_process_details
;
CrysAlisPro 1.171.41.72a (Rigaku Oxford Diffraction, 2020)
Empirical absorption correction using spherical harmonics,
implemented in SCALE3 ABSPACK scaling algorithm.
;
_exptl_crystal_colour 'clear colourless'
_exptl_crystal_colour_lustre clear
_exptl_crystal_colour_primary colourless
_exptl_crystal_density_diffrn 1.096
_exptl_crystal_description prism
_exptl_crystal_F_000 1424
_exptl_crystal_size_max 0.086
_exptl_crystal_size_mid 0.068
_exptl_crystal_size_min 0.035
_refine_diff_density_max 0.288
_refine_diff_density_min -0.295
_refine_diff_density_rms 0.037
_refine_ls_abs_structure_details
;
 Refined as an inversion twin.
;
_refine_ls_abs_structure_Flack 0.15(2)
_refine_ls_extinction_coef 0.00034(9)
_refine_ls_extinction_expression Fc^*^=kFc[1+0.001xFc^2^\l^3^/sin(2\q)]^-1/4^
_refine_ls_extinction_method 'SHELXL-2018/3 (Sheldrick 2018)'
_refine_ls_goodness_of_fit_ref 1.064
_refine_ls_hydrogen_treatment mixed
_refine_ls_matrix_type full
_refine_ls_number_parameters 427
_refine_ls_number_reflns 7740
_refine_ls_number_restraints 1
_refine_ls_restrained_S_all 1.064
_refine_ls_R_factor_all 0.0435
_refine_ls_R_factor_gt 0.0358
_refine_ls_shift/su_max 0.001
_refine_ls_shift/su_mean 0.000
_refine_ls_structure_factor_coef Fsqd
_refine_ls_weighting_details 'w=1/[\s^2^(Fo^2^)+(0.0516P)^2^+0.5311P] where P=(Fo^2^+2Fc^2^)/3'
_refine_ls_weighting_scheme calc
_refine_ls_wR_factor_gt 0.0890
_refine_ls_wR_factor_ref 0.0929
_reflns_Friedel_coverage 0.781
_reflns_Friedel_fraction_full 0.865
_reflns_Friedel_fraction_max 0.809
_reflns_number_gt 6874
_reflns_number_total 7740
_reflns_threshold_expression 'I > 2\s(I)'
_cod_data_source_file d1nj01064f2.cif
_cod_data_source_block ph16031i
_cod_depositor_comments 'Adding full bibliography for 7060669--7060676.cif.'
_cod_database_code 7060670
_shelx_shelxl_version_number 2018/3
_chemical_oxdiff_formula C40H65N3P2
_chemical_oxdiff_usercomment 'very small clear crystal'
_shelx_space_group_comment
;
The symmetry employed for this shelxl refinement is uniquely defined
by the following loop, which should always be used as a source of
symmetry information in preference to the above space-group names.
They are only intended as comments.
;
_shelx_estimated_absorpt_t_max 0.959
_shelx_estimated_absorpt_t_min 0.903
_reflns_odcompleteness_completeness 99.87
_reflns_odcompleteness_iscentric 1
_reflns_odcompleteness_theta 77.17
_olex2_refinement_description
;
1. Twinned data refinement
 Scales: 0.85(2)
 0.15(2)
2. Fixed Uiso
 At 1.2 times of:
  All C(H) groups, All N(H) groups
 At 1.5 times of:
  All C(H,H,H) groups
3.a Ternary CH refined with riding coordinates:
 C5(H5), C8(H8), C11(H11), C14(H14), C23(H23), C26(H26), C35(H35), C38(H38)
3.b Aromatic/amide H refined with riding coordinates:
 C2(H2), C3(H3), C19(H19), C20(H20), C21(H21), C31(H31), C32(H32), C33(H33)
3.c Idealised Me refined as rotating group:
 C6(H6A,H6B,H6C), C7(H7A,H7B,H7C), C9(H9A,H9B,H9C), C10(H10A,H10B,H10C),
 C12(H12A,H12B,H12C), C13(H13A,H13B,H13C), C15(H15A,H15B,H15C), C16(H16A,H16B,
 H16C), C24(H24A,H24B,H24C), C25(H25A,H25B,H25C), C27(H27A,H27B,H27C), C28(H28A,
 H28B,H28C), C36(H36A,H36B,H36C), C37(H37A,H37B,H37C), C39(H39A,H39B,H39C),
 C40(H40A,H40B,H40C)
;
_olex2_submission_special_instructions 'No special instructions were received'
_oxdiff_exptl_absorpt_empirical_details
;
Empirical correction (ABSPACK) includes:
- Absorption correction using spherical harmonics
- Frame scaling
;
_oxdiff_exptl_absorpt_empirical_full_max 1.836
_oxdiff_exptl_absorpt_empirical_full_min 0.843

loop_
_space_group_symop_operation_xyz
'x, y, z'
'-x, -y, z+1/2'
'x+1/2, -y+1/2, z'
'-x+1/2, y+1/2, z+1/2'

loop_
_atom_site_label
_atom_site_type_symbol
_atom_site_fract_x
_atom_site_fract_y
_atom_site_fract_z
_atom_site_U_iso_or_equiv
_atom_site_adp_type
_atom_site_occupancy
_atom_site_site_symmetry_order
_atom_site_calc_flag
_atom_site_refinement_flags_posn
_atom_site_refinement_flags_adp
_atom_site_refinement_flags_occupancy
_atom_site_disorder_assembly
_atom_site_disorder_group
P1 P 0.62456(3) 0.27390(8) 0.60880(3) 0.02156(14) Uani 1 1 d . . . . .
P2 P 0.59844(3) 0.25363(9) 0.39627(3) 0.02112(14) Uani 1 1 d . . . . .
N1 N 0.60997(13) 0.2762(2) 0.50258(10) 0.0211(4) Uani 1 1 d . . . . .
H1 H 0.6153(19) 0.381(4) 0.5008(16) 0.025 Uiso 1 1 d . U . . .
N2 N 0.65332(12) 0.4496(3) 0.60536(10) 0.0268(5) Uani 1 1 d . . . . .
N3 N 0.58515(11) 0.4380(3) 0.39402(11) 0.0256(5) Uani 1 1 d . . . . .
C1 C 0.61119(15) 0.1865(3) 0.54635(11) 0.0244(5) Uani 1 1 d . . . . .
C2 C 0.59991(19) 0.0281(4) 0.53229(13) 0.0347(7) Uani 1 1 d . . . . .
H2 H 0.597831 -0.061891 0.554646 0.042 Uiso 1 1 calc R U . . .
C3 C 0.5921(2) 0.0240(4) 0.47895(12) 0.0354(7) Uani 1 1 d . . . . .
H3 H 0.583716 -0.069319 0.458785 0.042 Uiso 1 1 calc R U . . .
C4 C 0.59863(15) 0.1790(3) 0.46110(11) 0.0246(6) Uani 1 1 d . . . . .
C5 C 0.53222(15) 0.2647(4) 0.63806(11) 0.0263(6) Uani 1 1 d . . . . .
H5 H 0.536917 0.308470 0.673483 0.032 Uiso 1 1 calc R U . . .
C6 C 0.47995(15) 0.3763(4) 0.60907(14) 0.0319(6) Uani 1 1 d . . . . .
H6A H 0.500297 0.485675 0.608753 0.048 Uiso 1 1 calc R U . . .
H6B H 0.431624 0.377074 0.625932 0.048 Uiso 1 1 calc R U . . .
H6C H 0.474353 0.337751 0.573920 0.048 Uiso 1 1 calc R U . . .
C7 C 0.49992(17) 0.0954(4) 0.64263(14) 0.0372(7) Uani 1 1 d . . . . .
H7A H 0.494322 0.048609 0.608502 0.056 Uiso 1 1 calc R U . . .
H7B H 0.451543 0.101073 0.659316 0.056 Uiso 1 1 calc R U . . .
H7C H 0.533167 0.028000 0.662993 0.056 Uiso 1 1 calc R U . . .
C8 C 0.68206(15) 0.1216(4) 0.64017(12) 0.0286(6) Uani 1 1 d . . . . .
H8 H 0.658109 0.014607 0.634454 0.034 Uiso 1 1 calc R U . . .
C9 C 0.75850(16) 0.1158(4) 0.61518(15) 0.0361(7) Uani 1 1 d . . . . .
H9A H 0.752934 0.106194 0.578090 0.054 Uiso 1 1 calc R U . . .
H9B H 0.785887 0.022637 0.628218 0.054 Uiso 1 1 calc R U . . .
H9C H 0.785585 0.214771 0.623249 0.054 Uiso 1 1 calc R U . . .
C10 C 0.68744(17) 0.1474(4) 0.69793(12) 0.0336(7) Uani 1 1 d . . . . .
H10A H 0.713707 0.248247 0.704871 0.050 Uiso 1 1 calc R U . . .
H10B H 0.714391 0.057359 0.713383 0.050 Uiso 1 1 calc R U . . .
H10C H 0.637655 0.153006 0.712516 0.050 Uiso 1 1 calc R U . . .
C11 C 0.53331(16) 0.1203(3) 0.36336(11) 0.0267(6) Uani 1 1 d . . . . .
H11 H 0.547582 0.006549 0.371171 0.032 Uiso 1 1 calc R U . . .
C12 C 0.45487(15) 0.1478(4) 0.38388(14) 0.0353(7) Uani 1 1 d . . . . .
H12A H 0.454156 0.128639 0.420795 0.053 Uiso 1 1 calc R U . . .
H12B H 0.420643 0.073390 0.367040 0.053 Uiso 1 1 calc R U . . .
H12C H 0.439749 0.259015 0.376906 0.053 Uiso 1 1 calc R U . . .
C13 C 0.53619(19) 0.1424(4) 0.30559(13) 0.0358(7) Uani 1 1 d . . . . .
H13A H 0.522494 0.253336 0.296961 0.054 Uiso 1 1 calc R U . . .
H13B H 0.501573 0.067600 0.289313 0.054 Uiso 1 1 calc R U . . .
H13C H 0.586363 0.120552 0.293370 0.054 Uiso 1 1 calc R U . . .
C14 C 0.69088(15) 0.2018(4) 0.37265(12) 0.0305(6) Uani 1 1 d . . . . .
H14 H 0.691222 0.220443 0.334937 0.037 Uiso 1 1 calc R U . . .
C15 C 0.74763(15) 0.3143(4) 0.39626(16) 0.0428(8) Uani 1 1 d . . . . .
H15A H 0.734249 0.426221 0.388715 0.064 Uiso 1 1 calc R U . . .
H15B H 0.796498 0.291028 0.381955 0.064 Uiso 1 1 calc R U . . .
H15C H 0.748745 0.298324 0.433317 0.064 Uiso 1 1 calc R U . . .
C16 C 0.71195(19) 0.0266(4) 0.38184(15) 0.0422(8) Uani 1 1 d . . . . .
H16A H 0.715721 0.006716 0.418632 0.063 Uiso 1 1 calc R U . . .
H16B H 0.759632 0.004156 0.365613 0.063 Uiso 1 1 calc R U . . .
H16C H 0.674067 -0.043963 0.367193 0.063 Uiso 1 1 calc R U . . .
C17 C 0.71606(14) 0.5312(3) 0.62416(11) 0.0251(6) Uani 1 1 d . . . . .
C18 C 0.77698(15) 0.5592(3) 0.59133(13) 0.0285(6) Uani 1 1 d . . . . .
C19 C 0.83819(15) 0.6434(3) 0.61031(15) 0.0340(6) Uani 1 1 d . . . . .
H19 H 0.879157 0.662391 0.588462 0.041 Uiso 1 1 calc R U . . .
C20 C 0.84053(17) 0.6991(4) 0.65953(16) 0.0388(8) Uani 1 1 d . . . . .
H20 H 0.883318 0.752626 0.671891 0.047 Uiso 1 1 calc R U . . .
C21 C 0.78009(17) 0.6767(4) 0.69111(14) 0.0366(7) Uani 1 1 d . . . . .
H21 H 0.781504 0.717557 0.724981 0.044 Uiso 1 1 calc R U . . .
C22 C 0.71666(16) 0.5949(4) 0.67417(13) 0.0304(6) Uani 1 1 d . . . . .
C23 C 0.77328(15) 0.5073(4) 0.53625(13) 0.0295(6) Uani 1 1 d . . . . .
H23 H 0.747130 0.401210 0.535200 0.035 Uiso 1 1 calc R U . . .
C24 C 0.72611(18) 0.6286(4) 0.50591(15) 0.0370(7) Uani 1 1 d . . . . .
H24A H 0.677351 0.638342 0.521865 0.055 Uiso 1 1 calc R U . . .
H24B H 0.720433 0.590657 0.470702 0.055 Uiso 1 1 calc R U . . .
H24C H 0.750551 0.733919 0.505885 0.055 Uiso 1 1 calc R U . . .
C25 C 0.84860(17) 0.4841(5) 0.51071(15) 0.0414(8) Uani 1 1 d . . . . .
H25A H 0.874673 0.587472 0.509477 0.062 Uiso 1 1 calc R U . . .
H25B H 0.841541 0.443501 0.475915 0.062 Uiso 1 1 calc R U . . .
H25C H 0.877801 0.406466 0.530385 0.062 Uiso 1 1 calc R U . . .
C26 C 0.64893(18) 0.5830(4) 0.70769(12) 0.0321(6) Uani 1 1 d . . . . .
H26 H 0.627075 0.473749 0.702247 0.039 Uiso 1 1 calc R U . . .
C27 C 0.59123(18) 0.7070(4) 0.69057(14) 0.0371(7) Uani 1 1 d . . . . .
H27A H 0.609029 0.815708 0.698331 0.056 Uiso 1 1 calc R U . . .
H27B H 0.544721 0.687556 0.708698 0.056 Uiso 1 1 calc R U . . .
H27C H 0.583050 0.696792 0.653722 0.056 Uiso 1 1 calc R U . . .
C28 C 0.6638(2) 0.6010(5) 0.76498(14) 0.0472(9) Uani 1 1 d . . . . .
H28A H 0.700981 0.522095 0.775594 0.071 Uiso 1 1 calc R U . . .
H28B H 0.617906 0.582419 0.783972 0.071 Uiso 1 1 calc R U . . .
H28C H 0.681890 0.709984 0.772039 0.071 Uiso 1 1 calc R U . . .
C29 C 0.52986(15) 0.5361(3) 0.37293(11) 0.0250(5) Uani 1 1 d . . . . .
C30 C 0.53856(16) 0.5986(3) 0.32318(12) 0.0283(6) Uani 1 1 d . . . . .
C31 C 0.48437(19) 0.7006(4) 0.30330(13) 0.0343(7) Uani 1 1 d . . . . .
H31 H 0.490291 0.743218 0.269882 0.041 Uiso 1 1 calc R U . . .
C32 C 0.4220(2) 0.7410(4) 0.33139(13) 0.0367(7) Uani 1 1 d . . . . .
H32 H 0.385069 0.808411 0.317016 0.044 Uiso 1 1 calc R U . . .
C33 C 0.41425(16) 0.6824(4) 0.38034(13) 0.0329(6) Uani 1 1 d . . . . .
H33 H 0.372049 0.712340 0.399698 0.039 Uiso 1 1 calc R U . . .
C34 C 0.46680(14) 0.5801(3) 0.40228(12) 0.0259(6) Uani 1 1 d . . . . .
C35 C 0.60821(17) 0.5589(4) 0.29298(12) 0.0319(6) Uani 1 1 d . . . . .
H35 H 0.621451 0.444428 0.300631 0.038 Uiso 1 1 calc R U . . .
C36 C 0.5994(2) 0.5736(4) 0.23534(14) 0.0398(7) Uani 1 1 d . . . . .
H36A H 0.594233 0.687440 0.226066 0.060 Uiso 1 1 calc R U . . .
H36B H 0.555329 0.514416 0.224443 0.060 Uiso 1 1 calc R U . . .
H36C H 0.643053 0.528557 0.218419 0.060 Uiso 1 1 calc R U . . .
C37 C 0.6726(2) 0.6643(5) 0.31073(14) 0.0482(9) Uani 1 1 d . . . . .
H37A H 0.718459 0.626291 0.294955 0.072 Uiso 1 1 calc R U . . .
H37B H 0.676971 0.657935 0.347964 0.072 Uiso 1 1 calc R U . . .
H37C H 0.663527 0.776254 0.300633 0.072 Uiso 1 1 calc R U . . .
C38 C 0.46086(14) 0.5244(3) 0.45706(12) 0.0258(6) Uani 1 1 d . . . . .
H38 H 0.484649 0.415854 0.459231 0.031 Uiso 1 1 calc R U . . .
C39 C 0.38151(16) 0.5069(4) 0.47673(14) 0.0352(7) Uani 1 1 d . . . . .
H39A H 0.357355 0.612504 0.476728 0.053 Uiso 1 1 calc R U . . .
H39B H 0.382327 0.463796 0.511565 0.053 Uiso 1 1 calc R U . . .
H39C H 0.354126 0.433099 0.454484 0.053 Uiso 1 1 calc R U . . .
C40 C 0.50546(17) 0.6388(4) 0.49093(12) 0.0307(6) Uani 1 1 d . . . . .
H40A H 0.556352 0.644942 0.478339 0.046 Uiso 1 1 calc R U . . .
H40B H 0.505491 0.598517 0.526093 0.046 Uiso 1 1 calc R U . . .
H40C H 0.483081 0.746264 0.490035 0.046 Uiso 1 1 calc R U . . .

loop_
_atom_site_aniso_label
_atom_site_aniso_U_11
_atom_site_aniso_U_22
_atom_site_aniso_U_33
_atom_site_aniso_U_23
_atom_site_aniso_U_13
_atom_site_aniso_U_12
P1 0.0181(3) 0.0260(3) 0.0206(3) 0.0009(3) -0.0001(2) -0.0013(2)
P2 0.0177(3) 0.0253(3) 0.0204(3) -0.0015(3) 0.0016(3) 0.0008(2)
N1 0.0196(10) 0.0209(10) 0.0228(10) -0.0008(10) 0.0008(7) -0.0002(9)
N2 0.0205(10) 0.0293(11) 0.0307(13) 0.0022(10) -0.0024(10) -0.0018(8)
N3 0.0207(10) 0.0270(11) 0.0290(12) -0.0013(10) 0.0003(10) 0.0000(8)
C1 0.0249(12) 0.0242(13) 0.0241(14) 0.0012(11) 0.0013(10) -0.0008(10)
C2 0.0536(18) 0.0251(14) 0.0254(15) 0.0021(12) 0.0018(13) -0.0051(13)
C3 0.059(2) 0.0232(14) 0.0244(15) -0.0026(11) 0.0035(14) -0.0067(13)
C4 0.0261(13) 0.0258(13) 0.0219(14) -0.0013(11) 0.0012(10) -0.0010(10)
C5 0.0203(12) 0.0326(14) 0.0260(14) 0.0011(11) -0.0003(10) -0.0028(10)
C6 0.0201(12) 0.0439(16) 0.0316(15) 0.0015(15) 0.0008(12) 0.0021(11)
C7 0.0275(13) 0.0395(17) 0.0447(19) 0.0042(14) 0.0044(13) -0.0084(12)
C8 0.0246(13) 0.0326(15) 0.0286(15) 0.0026(12) -0.0007(11) 0.0001(11)
C9 0.0264(14) 0.0398(15) 0.0421(19) 0.0110(15) 0.0025(14) 0.0072(12)
C10 0.0357(15) 0.0378(16) 0.0274(16) 0.0060(13) -0.0072(13) 0.0023(13)
C11 0.0268(13) 0.0266(14) 0.0268(15) -0.0040(11) 0.0010(11) -0.0003(10)
C12 0.0234(13) 0.0361(15) 0.046(2) -0.0105(14) 0.0018(13) -0.0055(11)
C13 0.0406(17) 0.0357(16) 0.0312(17) -0.0028(13) -0.0058(13) -0.0070(13)
C14 0.0216(13) 0.0435(16) 0.0265(14) 0.0006(13) 0.0041(11) 0.0071(11)
C15 0.0190(12) 0.0560(19) 0.053(2) -0.0014(19) 0.0045(14) -0.0012(12)
C16 0.0356(15) 0.0450(18) 0.046(2) -0.0041(15) 0.0049(14) 0.0176(14)
C17 0.0184(12) 0.0247(12) 0.0323(16) 0.0007(11) -0.0036(10) 0.0001(10)
C18 0.0196(12) 0.0248(13) 0.0413(17) -0.0013(12) -0.0041(11) -0.0002(10)
C19 0.0193(12) 0.0293(13) 0.0533(19) -0.0062(15) -0.0023(13) -0.0021(10)
C20 0.0245(13) 0.0329(16) 0.059(2) -0.0106(15) -0.0090(14) -0.0028(12)
C21 0.0345(15) 0.0326(16) 0.0427(19) -0.0076(14) -0.0122(14) 0.0015(13)
C22 0.0296(14) 0.0256(13) 0.0359(17) 0.0010(12) -0.0067(12) 0.0012(11)
C23 0.0201(11) 0.0316(14) 0.0367(16) 0.0009(12) 0.0037(11) -0.0043(11)
C24 0.0270(15) 0.0405(17) 0.0434(19) 0.0038(16) 0.0031(13) -0.0014(12)
C25 0.0245(15) 0.052(2) 0.048(2) -0.0055(16) 0.0057(14) -0.0043(13)
C26 0.0393(15) 0.0307(15) 0.0265(16) -0.0035(12) -0.0024(13) -0.0046(12)
C27 0.0349(15) 0.0391(17) 0.0374(17) 0.0000(14) 0.0070(13) 0.0014(13)
C28 0.061(2) 0.052(2) 0.0285(17) -0.0013(15) -0.0041(16) -0.0108(18)
C29 0.0246(12) 0.0227(12) 0.0276(14) -0.0050(11) -0.0009(11) -0.0014(10)
C30 0.0341(14) 0.0241(13) 0.0267(15) -0.0038(11) -0.0018(12) -0.0009(11)
C31 0.0468(17) 0.0288(14) 0.0271(15) -0.0002(12) -0.0054(13) 0.0054(13)
C32 0.0440(17) 0.0312(15) 0.0348(16) -0.0035(14) -0.0079(14) 0.0108(13)
C33 0.0313(14) 0.0292(14) 0.0383(17) -0.0045(12) -0.0019(13) 0.0065(11)
C34 0.0245(12) 0.0232(12) 0.0299(15) -0.0022(11) -0.0020(11) 0.0007(9)
C35 0.0375(16) 0.0336(15) 0.0245(15) -0.0019(12) 0.0031(12) -0.0024(13)
C36 0.0446(17) 0.0446(18) 0.0302(17) -0.0057(14) 0.0005(14) -0.0012(15)
C37 0.053(2) 0.061(2) 0.0312(18) -0.0062(16) 0.0071(15) -0.0210(18)
C38 0.0190(12) 0.0244(13) 0.0340(16) -0.0022(11) 0.0021(11) 0.0020(10)
C39 0.0230(13) 0.0393(16) 0.0433(18) 0.0006(14) 0.0051(13) 0.0000(12)
C40 0.0298(14) 0.0318(14) 0.0306(16) -0.0034(12) -0.0003(12) -0.0047(12)

loop_
_atom_type_symbol
_atom_type_description
_atom_type_scat_dispersion_real
_atom_type_scat_dispersion_imag
_atom_type_scat_source
C C 0.0181 0.0091 'International Tables Vol C Tables 4.2.6.8 and 6.1.1.4'
H H 0.0000 0.0000 'International Tables Vol C Tables 4.2.6.8 and 6.1.1.4'
N N 0.0311 0.0180 'International Tables Vol C Tables 4.2.6.8 and 6.1.1.4'
P P 0.2955 0.4335 'International Tables Vol C Tables 4.2.6.8 and 6.1.1.4'

loop_
_exptl_crystal_face_index_h
_exptl_crystal_face_index_k
_exptl_crystal_face_index_l
_exptl_crystal_face_perp_dist
-1 1 0 0.0560
1 -1 0 0.0167
-1 -1 0 0.0266
1 1 0 0.0414
0 0 1 0.0242
0 0 -1 0.0112
12 0 0 0.0220
-12 0 -1 0.0501

loop_
_geom_angle_atom_site_label_1
_geom_angle_atom_site_label_2
_geom_angle_atom_site_label_3
_geom_angle
_geom_angle_site_symmetry_1
_geom_angle_site_symmetry_3
_geom_angle_publ_flag
N2 P1 C1 111.73(14) . . ?
N2 P1 C5 111.58(13) . . ?
N2 P1 C8 118.95(13) . . ?
C1 P1 C5 103.82(13) . . ?
C1 P1 C8 101.85(14) . . ?
C8 P1 C5 107.50(13) . . ?
N3 P2 C4 111.98(14) . . ?
N3 P2 C11 118.59(13) . . ?
N3 P2 C14 111.10(14) . . ?
C4 P2 C11 103.66(13) . . ?
C4 P2 C14 103.56(14) . . ?
C11 P2 C14 106.65(14) . . ?
C1 N1 H1 126(3) . . ?
C1 N1 C4 110.3(2) . . ?
C4 N1 H1 124(3) . . ?
C17 N2 P1 134.5(2) . . ?
C29 N3 P2 134.3(2) . . ?
N1 C1 P1 122.9(2) . . ?
N1 C1 C2 107.0(3) . . ?
C2 C1 P1 130.1(2) . . ?
C1 C2 H2 126.2 . . ?
C1 C2 C3 107.6(3) . . ?
C3 C2 H2 126.2 . . ?
C2 C3 H3 126.1 . . ?
C4 C3 C2 107.9(3) . . ?
C4 C3 H3 126.1 . . ?
N1 C4 P2 122.9(2) . . ?
N1 C4 C3 107.2(3) . . ?
C3 C4 P2 129.8(2) . . ?
P1 C5 H5 107.1 . . ?
C6 C5 P1 109.3(2) . . ?
C6 C5 H5 107.1 . . ?
C6 C5 C7 111.1(2) . . ?
C7 C5 P1 114.7(2) . . ?
C7 C5 H5 107.1 . . ?
C5 C6 H6A 109.5 . . ?
C5 C6 H6B 109.5 . . ?
C5 C6 H6C 109.5 . . ?
H6A C6 H6B 109.5 . . ?
H6A C6 H6C 109.5 . . ?
H6B C6 H6C 109.5 . . ?
C5 C7 H7A 109.5 . . ?
C5 C7 H7B 109.5 . . ?
C5 C7 H7C 109.5 . . ?
H7A C7 H7B 109.5 . . ?
H7A C7 H7C 109.5 . . ?
H7B C7 H7C 109.5 . . ?
P1 C8 H8 107.4 . . ?
C9 C8 P1 110.1(2) . . ?
C9 C8 H8 107.4 . . ?
C10 C8 P1 112.5(2) . . ?
C10 C8 H8 107.4 . . ?
C10 C8 C9 111.7(3) . . ?
C8 C9 H9A 109.5 . . ?
C8 C9 H9B 109.5 . . ?
C8 C9 H9C 109.5 . . ?
H9A C9 H9B 109.5 . . ?
H9A C9 H9C 109.5 . . ?
H9B C9 H9C 109.5 . . ?
C8 C10 H10A 109.5 . . ?
C8 C10 H10B 109.5 . . ?
C8 C10 H10C 109.5 . . ?
H10A C10 H10B 109.5 . . ?
H10A C10 H10C 109.5 . . ?
H10B C10 H10C 109.5 . . ?
P2 C11 H11 107.9 . . ?
C12 C11 P2 109.9(2) . . ?
C12 C11 H11 107.9 . . ?
C13 C11 P2 111.8(2) . . ?
C13 C11 H11 107.9 . . ?
C13 C11 C12 111.2(3) . . ?
C11 C12 H12A 109.5 . . ?
C11 C12 H12B 109.5 . . ?
C11 C12 H12C 109.5 . . ?
H12A C12 H12B 109.5 . . ?
H12A C12 H12C 109.5 . . ?
H12B C12 H12C 109.5 . . ?
C11 C13 H13A 109.5 . . ?
C11 C13 H13B 109.5 . . ?
C11 C13 H13C 109.5 . . ?
H13A C13 H13B 109.5 . . ?
H13A C13 H13C 109.5 . . ?
H13B C13 H13C 109.5 . . ?
P2 C14 H14 107.6 . . ?
C15 C14 P2 109.6(2) . . ?
C15 C14 H14 107.6 . . ?
C15 C14 C16 110.7(3) . . ?
C16 C14 P2 113.5(2) . . ?
C16 C14 H14 107.6 . . ?
C14 C15 H15A 109.5 . . ?
C14 C15 H15B 109.5 . . ?
C14 C15 H15C 109.5 . . ?
H15A C15 H15B 109.5 . . ?
H15A C15 H15C 109.5 . . ?
H15B C15 H15C 109.5 . . ?
C14 C16 H16A 109.5 . . ?
C14 C16 H16B 109.5 . . ?
C14 C16 H16C 109.5 . . ?
H16A C16 H16B 109.5 . . ?
H16A C16 H16C 109.5 . . ?
H16B C16 H16C 109.5 . . ?
N2 C17 C18 119.5(3) . . ?
N2 C17 C22 120.6(3) . . ?
C22 C17 C18 119.7(3) . . ?
C17 C18 C23 120.0(2) . . ?
C19 C18 C17 118.8(3) . . ?
C19 C18 C23 121.2(3) . . ?
C18 C19 H19 119.1 . . ?
C20 C19 C18 121.8(3) . . ?
C20 C19 H19 119.1 . . ?
C19 C20 H20 120.2 . . ?
C19 C20 C21 119.5(3) . . ?
C21 C20 H20 120.2 . . ?
C20 C21 H21 119.3 . . ?
C20 C21 C22 121.5(3) . . ?
C22 C21 H21 119.3 . . ?
C17 C22 C26 120.5(3) . . ?
C21 C22 C17 118.7(3) . . ?
C21 C22 C26 120.7(3) . . ?
C18 C23 H23 107.4 . . ?
C18 C23 C24 109.4(3) . . ?
C18 C23 C25 114.5(3) . . ?
C24 C23 H23 107.4 . . ?
C25 C23 H23 107.4 . . ?
C25 C23 C24 110.5(3) . . ?
C23 C24 H24A 109.5 . . ?
C23 C24 H24B 109.5 . . ?
C23 C24 H24C 109.5 . . ?
H24A C24 H24B 109.5 . . ?
H24A C24 H24C 109.5 . . ?
H24B C24 H24C 109.5 . . ?
C23 C25 H25A 109.5 . . ?
C23 C25 H25B 109.5 . . ?
C23 C25 H25C 109.5 . . ?
H25A C25 H25B 109.5 . . ?
H25A C25 H25C 109.5 . . ?
H25B C25 H25C 109.5 . . ?
C22 C26 H26 107.3 . . ?
C22 C26 C27 109.8(3) . . ?
C22 C26 C28 114.9(3) . . ?
C27 C26 H26 107.3 . . ?
C28 C26 H26 107.3 . . ?
C28 C26 C27 109.9(3) . . ?
C26 C27 H27A 109.5 . . ?
C26 C27 H27B 109.5 . . ?
C26 C27 H27C 109.5 . . ?
H27A C27 H27B 109.5 . . ?
H27A C27 H27C 109.5 . . ?
H27B C27 H27C 109.5 . . ?
C26 C28 H28A 109.5 . . ?
C26 C28 H28B 109.5 . . ?
C26 C28 H28C 109.5 . . ?
H28A C28 H28B 109.5 . . ?
H28A C28 H28C 109.5 . . ?
H28B C28 H28C 109.5 . . ?
N3 C29 C30 119.8(2) . . ?
N3 C29 C34 120.5(3) . . ?
C30 C29 C34 119.6(3) . . ?
C29 C30 C35 119.4(3) . . ?
C31 C30 C29 119.3(3) . . ?
C31 C30 C35 121.3(3) . . ?
C30 C31 H31 119.3 . . ?
C32 C31 C30 121.3(3) . . ?
C32 C31 H31 119.3 . . ?
C31 C32 H32 120.3 . . ?
C33 C32 C31 119.4(3) . . ?
C33 C32 H32 120.3 . . ?
C32 C33 H33 119.1 . . ?
C32 C33 C34 121.8(3) . . ?
C34 C33 H33 119.1 . . ?
C29 C34 C38 119.4(2) . . ?
C33 C34 C29 118.6(3) . . ?
C33 C34 C38 121.8(3) . . ?
C30 C35 H35 107.5 . . ?
C30 C35 C37 110.4(3) . . ?
C36 C35 C30 114.2(3) . . ?
C36 C35 H35 107.5 . . ?
C36 C35 C37 109.5(3) . . ?
C37 C35 H35 107.5 . . ?
C35 C36 H36A 109.5 . . ?
C35 C36 H36B 109.5 . . ?
C35 C36 H36C 109.5 . . ?
H36A C36 H36B 109.5 . . ?
H36A C36 H36C 109.5 . . ?
H36B C36 H36C 109.5 . . ?
C35 C37 H37A 109.5 . . ?
C35 C37 H37B 109.5 . . ?
C35 C37 H37C 109.5 . . ?
H37A C37 H37B 109.5 . . ?
H37A C37 H37C 109.5 . . ?
H37B C37 H37C 109.5 . . ?
C34 C38 H38 107.4 . . ?
C34 C38 C39 114.5(2) . . ?
C34 C38 C40 108.8(2) . . ?
C39 C38 H38 107.4 . . ?
C40 C38 H38 107.4 . . ?
C40 C38 C39 111.0(3) . . ?
C38 C39 H39A 109.5 . . ?
C38 C39 H39B 109.5 . . ?
C38 C39 H39C 109.5 . . ?
H39A C39 H39B 109.5 . . ?
H39A C39 H39C 109.5 . . ?
H39B C39 H39C 109.5 . . ?
C38 C40 H40A 109.5 . . ?
C38 C40 H40B 109.5 . . ?
C38 C40 H40C 109.5 . . ?
H40A C40 H40B 109.5 . . ?
H40A C40 H40C 109.5 . . ?
H40B C40 H40C 109.5 . . ?

loop_
_geom_bond_atom_site_label_1
_geom_bond_atom_site_label_2
_geom_bond_distance
_geom_bond_site_symmetry_2
_geom_bond_publ_flag
P1 N2 1.552(2) . ?
P1 C1 1.806(3) . ?
P1 C5 1.841(3) . ?
P1 C8 1.832(3) . ?
P2 N3 1.550(2) . ?
P2 C4 1.808(3) . ?
P2 C11 1.833(3) . ?
P2 C14 1.835(3) . ?
N1 H1 0.88(3) . ?
N1 C1 1.367(4) . ?
N1 C4 1.369(4) . ?
N2 C17 1.411(3) . ?
N3 C29 1.404(4) . ?
C1 C2 1.381(4) . ?
C2 H2 0.9500 . ?
C2 C3 1.405(4) . ?
C3 H3 0.9500 . ?
C3 C4 1.374(4) . ?
C5 H5 1.0000 . ?
C5 C6 1.526(4) . ?
C5 C7 1.527(4) . ?
C6 H6A 0.9800 . ?
C6 H6B 0.9800 . ?
C6 H6C 0.9800 . ?
C7 H7A 0.9800 . ?
C7 H7B 0.9800 . ?
C7 H7C 0.9800 . ?
C8 H8 1.0000 . ?
C8 C9 1.532(4) . ?
C8 C10 1.531(4) . ?
C9 H9A 0.9800 . ?
C9 H9B 0.9800 . ?
C9 H9C 0.9800 . ?
C10 H10A 0.9800 . ?
C10 H10B 0.9800 . ?
C10 H10C 0.9800 . ?
C11 H11 1.0000 . ?
C11 C12 1.536(4) . ?
C11 C13 1.525(4) . ?
C12 H12A 0.9800 . ?
C12 H12B 0.9800 . ?
C12 H12C 0.9800 . ?
C13 H13A 0.9800 . ?
C13 H13B 0.9800 . ?
C13 H13C 0.9800 . ?
C14 H14 1.0000 . ?
C14 C15 1.520(5) . ?
C14 C16 1.523(5) . ?
C15 H15A 0.9800 . ?
C15 H15B 0.9800 . ?
C15 H15C 0.9800 . ?
C16 H16A 0.9800 . ?
C16 H16B 0.9800 . ?
C16 H16C 0.9800 . ?
C17 C18 1.418(4) . ?
C17 C22 1.413(4) . ?
C18 C19 1.401(4) . ?
C18 C23 1.507(5) . ?
C19 H19 0.9500 . ?
C19 C20 1.370(5) . ?
C20 H20 0.9500 . ?
C20 C21 1.384(5) . ?
C21 H21 0.9500 . ?
C21 C22 1.406(4) . ?
C22 C26 1.511(5) . ?
C23 H23 1.0000 . ?
C23 C24 1.541(4) . ?
C23 C25 1.531(4) . ?
C24 H24A 0.9800 . ?
C24 H24B 0.9800 . ?
C24 H24C 0.9800 . ?
C25 H25A 0.9800 . ?
C25 H25B 0.9800 . ?
C25 H25C 0.9800 . ?
C26 H26 1.0000 . ?
C26 C27 1.533(5) . ?
C26 C28 1.532(5) . ?
C27 H27A 0.9800 . ?
C27 H27B 0.9800 . ?
C27 H27C 0.9800 . ?
C28 H28A 0.9800 . ?
C28 H28B 0.9800 . ?
C28 H28C 0.9800 . ?
C29 C30 1.412(4) . ?
C29 C34 1.424(4) . ?
C30 C31 1.397(4) . ?
C30 C35 1.525(4) . ?
C31 H31 0.9500 . ?
C31 C32 1.389(5) . ?
C32 H32 0.9500 . ?
C32 C33 1.378(5) . ?
C33 H33 0.9500 . ?
C33 C34 1.399(4) . ?
C34 C38 1.511(4) . ?
C35 H35 1.0000 . ?
C35 C36 1.523(5) . ?
C35 C37 1.530(5) . ?
C36 H36A 0.9800 . ?
C36 H36B 0.9800 . ?
C36 H36C 0.9800 . ?
C37 H37A 0.9800 . ?
C37 H37B 0.9800 . ?
C37 H37C 0.9800 . ?
C38 H38 1.0000 . ?
C38 C39 1.533(4) . ?
C38 C40 1.530(4) . ?
C39 H39A 0.9800 . ?
C39 H39B 0.9800 . ?
C39 H39C 0.9800 . ?
C40 H40A 0.9800 . ?
C40 H40B 0.9800 . ?
C40 H40C 0.9800 . ?

loop_
_geom_torsion_atom_site_label_1
_geom_torsion_atom_site_label_2
_geom_torsion_atom_site_label_3
_geom_torsion_atom_site_label_4
_geom_torsion
_geom_torsion_site_symmetry_1
_geom_torsion_site_symmetry_2
_geom_torsion_site_symmetry_3
_geom_torsion_site_symmetry_4
_geom_torsion_publ_flag
P1 N2 C17 C18 99.7(3) . . . . ?
P1 N2 C17 C22 -84.7(4) . . . . ?
P1 C1 C2 C3 179.5(2) . . . . ?
P2 N3 C29 C30 -93.1(3) . . . . ?
P2 N3 C29 C34 90.2(4) . . . . ?
N1 C1 C2 C3 0.2(4) . . . . ?
N2 P1 C1 N1 -14.2(3) . . . . ?
N2 P1 C1 C2 166.6(3) . . . . ?
N2 P1 C5 C6 54.2(2) . . . . ?
N2 P1 C5 C7 179.8(2) . . . . ?
N2 P1 C8 C9 -55.6(3) . . . . ?
N2 P1 C8 C10 69.7(3) . . . . ?
N2 C17 C18 C19 178.7(3) . . . . ?
N2 C17 C18 C23 2.3(4) . . . . ?
N2 C17 C22 C21 -179.4(3) . . . . ?
N2 C17 C22 C26 -2.6(4) . . . . ?
N3 P2 C4 N1 -19.8(3) . . . . ?
N3 P2 C4 C3 163.9(3) . . . . ?
N3 P2 C11 C12 -57.8(3) . . . . ?
N3 P2 C11 C13 66.2(3) . . . . ?
N3 P2 C14 C15 46.3(3) . . . . ?
N3 P2 C14 C16 170.6(2) . . . . ?
N3 C29 C30 C31 -177.8(3) . . . . ?
N3 C29 C30 C35 -0.1(4) . . . . ?
N3 C29 C34 C33 177.9(3) . . . . ?
N3 C29 C34 C38 1.8(4) . . . . ?
C1 P1 N2 C17 -122.6(3) . . . . ?
C1 P1 C5 C6 -66.3(2) . . . . ?
C1 P1 C5 C7 59.3(3) . . . . ?
C1 P1 C8 C9 67.7(3) . . . . ?
C1 P1 C8 C10 -167.1(2) . . . . ?
C1 N1 C4 P2 -176.7(2) . . . . ?
C1 N1 C4 C3 0.3(3) . . . . ?
C1 C2 C3 C4 0.0(4) . . . . ?
C2 C3 C4 P2 176.6(2) . . . . ?
C2 C3 C4 N1 -0.2(4) . . . . ?
C4 P2 N3 C29 -117.7(3) . . . . ?
C4 P2 C11 C12 67.0(2) . . . . ?
C4 P2 C11 C13 -169.0(2) . . . . ?
C4 P2 C14 C15 -74.1(3) . . . . ?
C4 P2 C14 C16 50.3(3) . . . . ?
C4 N1 C1 P1 -179.73(19) . . . . ?
C4 N1 C1 C2 -0.3(3) . . . . ?
C5 P1 N2 C17 121.6(3) . . . . ?
C5 P1 C1 N1 106.2(2) . . . . ?
C5 P1 C1 C2 -73.1(3) . . . . ?
C5 P1 C8 C9 176.5(2) . . . . ?
C5 P1 C8 C10 -58.3(2) . . . . ?
C8 P1 N2 C17 -4.4(4) . . . . ?
C8 P1 C1 N1 -142.2(2) . . . . ?
C8 P1 C1 C2 38.5(3) . . . . ?
C8 P1 C5 C6 -173.7(2) . . . . ?
C8 P1 C5 C7 -48.1(3) . . . . ?
C11 P2 N3 C29 3.0(4) . . . . ?
C11 P2 C4 N1 -148.8(2) . . . . ?
C11 P2 C4 C3 34.9(3) . . . . ?
C11 P2 C14 C15 176.9(2) . . . . ?
C11 P2 C14 C16 -58.8(3) . . . . ?
C14 P2 N3 C29 127.0(3) . . . . ?
C14 P2 C4 N1 100.0(2) . . . . ?
C14 P2 C4 C3 -76.3(3) . . . . ?
C14 P2 C11 C12 176.0(2) . . . . ?
C14 P2 C11 C13 -60.1(2) . . . . ?
C17 C18 C19 C20 0.0(4) . . . . ?
C17 C18 C23 C24 77.5(3) . . . . ?
C17 C18 C23 C25 -157.9(3) . . . . ?
C17 C22 C26 C27 -75.9(4) . . . . ?
C17 C22 C26 C28 159.6(3) . . . . ?
C18 C17 C22 C21 -3.8(4) . . . . ?
C18 C17 C22 C26 173.0(3) . . . . ?
C18 C19 C20 C21 -2.2(5) . . . . ?
C19 C18 C23 C24 -98.8(3) . . . . ?
C19 C18 C23 C25 25.8(4) . . . . ?
C19 C20 C21 C22 1.4(5) . . . . ?
C20 C21 C22 C17 1.6(5) . . . . ?
C20 C21 C22 C26 -175.1(3) . . . . ?
C21 C22 C26 C27 100.8(3) . . . . ?
C21 C22 C26 C28 -23.7(4) . . . . ?
C22 C17 C18 C19 3.0(4) . . . . ?
C22 C17 C18 C23 -173.4(3) . . . . ?
C23 C18 C19 C20 176.3(3) . . . . ?
C29 C30 C31 C32 -0.3(5) . . . . ?
C29 C30 C35 C36 157.1(3) . . . . ?
C29 C30 C35 C37 -79.0(4) . . . . ?
C29 C34 C38 C39 -152.8(3) . . . . ?
C29 C34 C38 C40 82.4(3) . . . . ?
C30 C29 C34 C33 1.2(4) . . . . ?
C30 C29 C34 C38 -174.9(2) . . . . ?
C30 C31 C32 C33 1.6(5) . . . . ?
C31 C30 C35 C36 -25.3(4) . . . . ?
C31 C30 C35 C37 98.7(4) . . . . ?
C31 C32 C33 C34 -1.4(5) . . . . ?
C32 C33 C34 C29 0.0(4) . . . . ?
C32 C33 C34 C38 176.0(3) . . . . ?
C33 C34 C38 C39 31.3(4) . . . . ?
C33 C34 C38 C40 -93.5(3) . . . . ?
C34 C29 C30 C31 -1.1(4) . . . . ?
C34 C29 C30 C35 176.6(3) . . . . ?
C35 C30 C31 C32 -177.9(3) . . . . ?

loop_
_twin_individual_id
_twin_individual_mass_fraction_refined
1 0.85(2)
2 0.15(2)

loop_
_exptl_oxdiff_crystal_face_indexfrac_h
_exptl_oxdiff_crystal_face_indexfrac_k
_exptl_oxdiff_crystal_face_indexfrac_l
_exptl_oxdiff_crystal_face_x
_exptl_oxdiff_crystal_face_y
_exptl_oxdiff_crystal_face_z
-0.9985 1.0008 -0.0026 0.2010 0.0122 0.0338
0.9985 -1.0008 0.0026 -0.2010 -0.0122 -0.0338
-0.9992 -0.9997 0.0027 -0.1076 0.0206 -0.1722
0.9992 0.9997 -0.0027 0.1076 -0.0206 0.1722
0.0003 -0.0001 0.9999 -0.0053 0.0577 0.0101
-0.0003 0.0001 -0.9999 0.0053 -0.0577 -0.0101
11.7379 -0.0362 0.4945 -0.5561 -0.1641 0.8148
-11.9865 0.0067 -0.9993 0.5658 0.1392 -0.8402
